data_4072152
loop_
_publ_author_name
'Graves, Christopher R.'
'Schelter, Eric J.'
'Cantat, Thibault'
'Scott, Brian L.'
'Kiplinger, Jaqueline L.'

_publ_section_title
;
 A Mild Protocol To Generate Uranium(IV) Mixed-Ligand Metallocene
 Complexes using Copper(I) Iodide
;
_journal_issue 20
_journal_name_full Organometallics
_journal_page_first 5371
_journal_paper_doi 10.1021/om800622g
_journal_volume 27
_journal_year 2008
_chemical_formula_sum 'C22.5 H51.5 I N Si2 U'
_chemical_formula_weight 817.30
_chemical_name_systematic
; 
 ? 
;
_space_group_IT_number 2
_symmetry_cell_setting triclinic
_symmetry_space_group_name_Hall '-P 1'
_symmetry_space_group_name_H-M 'P -1'
_atom_sites_solution_hydrogens geom
_atom_sites_solution_primary direct
_atom_sites_solution_secondary difmap
_audit_creation_method SHELXL-97
_cell_angle_alpha 95.73(3)
_cell_angle_beta 100.47(3)
_cell_angle_gamma 93.31(3)
_cell_formula_units_Z 4
_cell_length_a 9.760(2)
_cell_length_b 17.856(4)
_cell_length_c 18.371(4)
_cell_measurement_temperature 141(2)
_cell_volume 3123.1(12)
_computing_cell_refinement 'SAINT 4.05 (Bruker, 1996)'
_computing_data_collection 'SMART 4.210 (Bruker, 1996)'
_computing_data_reduction 'SAINT 4.05 (Bruker, 1996)'
_computing_molecular_graphics 'SHELXTL 6.10 (Bruker, 2001)'
_computing_publication_material 'SHELXTL 6.10 (Bruker, 2001)'
_computing_structure_refinement 'SHELXL-97 (Sheldrick, 1997)'
_computing_structure_solution 'SHELXS-97 (Sheldrick, 1997)'
_diffrn_ambient_temperature 141(2)
_diffrn_measured_fraction_theta_full 0.988
_diffrn_measured_fraction_theta_max 0.988
_diffrn_measurement_device_type 'Bruker SMART 1k CCD'
_diffrn_measurement_method '\f scans'
_diffrn_radiation_monochromator graphite
_diffrn_radiation_source 'fine-focus sealed tube'
_diffrn_radiation_type MoK\a
_diffrn_radiation_wavelength 0.71073
_diffrn_reflns_av_R_equivalents 0.0348
_diffrn_reflns_av_sigmaI/netI 0.0457
_diffrn_reflns_limit_h_max 12
_diffrn_reflns_limit_h_min -12
_diffrn_reflns_limit_k_max 23
_diffrn_reflns_limit_k_min -23
_diffrn_reflns_limit_l_max 23
_diffrn_reflns_limit_l_min -23
_diffrn_reflns_number 36583
_diffrn_reflns_theta_full 27.52
_diffrn_reflns_theta_max 27.52
_diffrn_reflns_theta_min 1.52
_exptl_absorpt_coefficient_mu 6.279
_exptl_absorpt_correction_T_max 0.7873
_exptl_absorpt_correction_T_min 0.1732
_exptl_absorpt_correction_type multi-scan
_exptl_absorpt_process_details 'SADABS 2.03 (Sheldrick, 2001)'
_exptl_crystal_colour red
_exptl_crystal_density_diffrn 1.738
_exptl_crystal_density_method 'not measured'
_exptl_crystal_description irregular
_exptl_crystal_F_000 1586
_exptl_crystal_size_max 0.43
_exptl_crystal_size_mid 0.19
_exptl_crystal_size_min 0.04
_refine_diff_density_max 0.843
_refine_diff_density_min -1.324
_refine_diff_density_rms 0.127
_refine_ls_extinction_method none
_refine_ls_goodness_of_fit_ref 0.983
_refine_ls_hydrogen_treatment constr
_refine_ls_matrix_type full
_refine_ls_number_parameters 619
_refine_ls_number_reflns 14188
_refine_ls_number_restraints 0
_refine_ls_restrained_S_all 0.983
_refine_ls_R_factor_all 0.0410
_refine_ls_R_factor_gt 0.0264
_refine_ls_shift/su_max 0.017
_refine_ls_shift/su_mean 0.000
_refine_ls_structure_factor_coef Fsqd
_refine_ls_weighting_details 'calc w=1/[\s^2^(Fo^2^)+(0.0175P)^2^+0.0000P] where P=(Fo^2^+2Fc^2^)/3'
_refine_ls_weighting_scheme calc
_refine_ls_wR_factor_gt 0.0469
_refine_ls_wR_factor_ref 0.0496
_reflns_number_gt 11391
_reflns_number_total 14188
_reflns_threshold_expression >2sigma(I)
_cod_data_source_file om800622g_si_001.cif
_cod_data_source_block c:\frames\xpl052\work\squeezed
_cod_original_cell_volume 3122.9(11)
_cod_original_sg_symbol_H-M P-1
_cod_original_formula_sum 'C22.5 H51.5 I1 N1 Si2 U1'
_cod_database_code 4072152

loop_
_symmetry_equiv_pos_as_xyz
'x, y, z'
'-x, -y, -z'

loop_
_atom_site_label
_atom_site_type_symbol
_atom_site_fract_x
_atom_site_fract_y
_atom_site_fract_z
_atom_site_U_iso_or_equiv
_atom_site_adp_type
_atom_site_occupancy
_atom_site_symmetry_multiplicity
_atom_site_calc_flag
_atom_site_refinement_flags
U1 U 0.362140(13) 0.163704(7) 0.166623(7) 0.00930(3) Uani 1 1 d .
U2 U -0.096839(13) -0.242207(7) 0.364272(7) 0.00967(3) Uani 1 1 d .
I2 I -0.06651(2) -0.191323(13) 0.529054(12) 0.01578(5) Uani 1 1 d .
I1 I 0.31292(2) 0.103440(13) 0.003396(12) 0.01647(5) Uani 1 1 d .
Si3 Si -0.23685(10) -0.41464(6) 0.29009(6) 0.0161(2) Uani 1 1 d .
Si1 Si 0.10486(11) 0.27672(6) 0.06452(6) 0.0203(2) Uani 1 1 d .
Si4 Si -0.23612(11) -0.39855(6) 0.45318(6) 0.0185(2) Uani 1 1 d .
Si2 Si 0.17645(11) 0.30295(6) 0.22979(6) 0.0184(2) Uani 1 1 d .
C2 C 0.6444(3) 0.18363(19) 0.23177(19) 0.0122(7) Uani 1 1 d .
C15 C 0.1933(3) 0.07578(18) 0.23265(18) 0.0112(7) Uani 1 1 d .
N1 N 0.2051(3) 0.25337(16) 0.14758(15) 0.0140(6) Uani 1 1 d .
C4 C 0.5652(3) 0.28105(19) 0.1679(2) 0.0146(8) Uani 1 1 d .
C27 C -0.3696(4) -0.1959(2) 0.3251(2) 0.0156(8) Uani 1 1 d .
C40 C 0.1810(3) -0.2617(2) 0.4162(2) 0.0165(8) Uani 1 1 d .
C14 C 0.3274(4) 0.07031(18) 0.27638(18) 0.0117(7) Uani 1 1 d .
C13 C 0.4034(3) 0.02516(18) 0.23247(19) 0.0116(7) Uani 1 1 d .
C38 C 0.1331(3) -0.2481(2) 0.29125(19) 0.0161(8) Uani 1 1 d .
C11 C 0.1880(3) 0.03505(19) 0.16160(18) 0.0121(7) Uani 1 1 d .
C16 C 0.0586(3) 0.0175(2) 0.10243(19) 0.0176(8) Uani 1 1 d .
H16A H 0.0852 0.0017 0.0546 0.026 Uiso 1 1 calc R
H16B H 0.0066 0.0627 0.0981 0.026 Uiso 1 1 calc R
H16C H -0.0002 -0.0232 0.1160 0.026 Uiso 1 1 calc R
C31 C -0.3125(4) -0.19533(19) 0.25980(19) 0.0146(8) Uani 1 1 d .
C30 C -0.2038(4) -0.13660(19) 0.27266(19) 0.0144(8) Uani 1 1 d .
C17 C 0.3494(4) -0.05585(19) 0.1052(2) 0.0191(8) Uani 1 1 d .
H17A H 0.4422 -0.0434 0.0944 0.029 Uiso 1 1 calc R
H17B H 0.2792 -0.0581 0.0594 0.029 Uiso 1 1 calc R
H17C H 0.3477 -0.1049 0.1247 0.029 Uiso 1 1 calc R
C41 C 0.1852(4) -0.1836(2) 0.4087(2) 0.0170(8) Uani 1 1 d .
C1 C 0.6405(3) 0.1617(2) 0.15500(19) 0.0141(8) Uani 1 1 d .
C29 C -0.1932(3) -0.10147(19) 0.34643(19) 0.0128(7) Uani 1 1 d .
C46 C 0.2403(4) -0.1204(2) 0.4690(2) 0.0265(9) Uani 1 1 d .
H46A H 0.2396 -0.1380 0.5177 0.040 Uiso 1 1 calc R
H46B H 0.1810 -0.0781 0.4630 0.040 Uiso 1 1 calc R
H46C H 0.3361 -0.1037 0.4655 0.040 Uiso 1 1 calc R
C28 C -0.2984(3) -0.13760(19) 0.37819(18) 0.0133(7) Uani 1 1 d .
C12 C 0.3174(4) 0.00338(18) 0.16167(19) 0.0126(7) Uani 1 1 d .
C39 C 0.1498(3) -0.3024(2) 0.3433(2) 0.0180(8) Uani 1 1 d .
N2 N -0.1909(3) -0.35899(16) 0.37582(16) 0.0148(6) Uani 1 1 d .
C37 C 0.1561(3) -0.1750(2) 0.3321(2) 0.0160(8) Uani 1 1 d .
C3 C 0.5969(4) 0.2568(2) 0.23977(19) 0.0150(8) Uani 1 1 d .
C6 C 0.6892(4) 0.09027(19) 0.1209(2) 0.0172(8) Uani 1 1 d .
H6A H 0.7278 0.0602 0.1604 0.026 Uiso 1 1 calc R
H6B H 0.7614 0.1030 0.0925 0.026 Uiso 1 1 calc R
H6C H 0.6100 0.0611 0.0876 0.026 Uiso 1 1 calc R
C19 C 0.3705(4) 0.0921(2) 0.35898(19) 0.0182(8) Uani 1 1 d .
H19A H 0.3874 0.0466 0.3840 0.027 Uiso 1 1 calc R
H19B H 0.2959 0.1180 0.3777 0.027 Uiso 1 1 calc R
H19C H 0.4562 0.1258 0.3691 0.027 Uiso 1 1 calc R
C34 C -0.1042(4) -0.03050(19) 0.3833(2) 0.0192(8) Uani 1 1 d .
H34A H -0.0379 -0.0165 0.3519 0.029 Uiso 1 1 calc R
H34B H -0.0527 -0.0399 0.4321 0.029 Uiso 1 1 calc R
H34C H -0.1646 0.0107 0.3897 0.029 Uiso 1 1 calc R
C35 C -0.1394(4) -0.1068(2) 0.21180(19) 0.0209(9) Uani 1 1 d .
H35A H -0.2114 -0.0858 0.1768 0.031 Uiso 1 1 calc R
H35B H -0.0994 -0.1479 0.1853 0.031 Uiso 1 1 calc R
H35C H -0.0656 -0.0671 0.2337 0.031 Uiso 1 1 calc R
C5 C 0.5929(3) 0.2232(2) 0.11558(19) 0.0151(8) Uani 1 1 d .
C7 C 0.7200(4) 0.1477(2) 0.29678(19) 0.0187(8) Uani 1 1 d .
H7A H 0.7431 0.0971 0.2794 0.028 Uiso 1 1 calc R
H7B H 0.6598 0.1438 0.3338 0.028 Uiso 1 1 calc R
H7C H 0.8061 0.1787 0.3195 0.028 Uiso 1 1 calc R
C49 C -0.1685(4) -0.3643(2) 0.21711(19) 0.0190(8) Uani 1 1 d .
H49A H -0.1619 -0.3097 0.2315 0.029 Uiso 1 1 calc R
H49B H -0.2323 -0.3767 0.1691 0.029 Uiso 1 1 calc R
H49C H -0.0757 -0.3804 0.2128 0.029 Uiso 1 1 calc R
C10 C 0.6000(4) 0.2330(2) 0.0360(2) 0.0208(9) Uani 1 1 d .
H10A H 0.5143 0.2537 0.0124 0.031 Uiso 1 1 calc R
H10B H 0.6097 0.1840 0.0091 0.031 Uiso 1 1 calc R
H10C H 0.6807 0.2678 0.0346 0.031 Uiso 1 1 calc R
C33 C -0.3488(4) -0.1067(2) 0.4472(2) 0.0246(9) Uani 1 1 d .
H33A H -0.4261 -0.0751 0.4333 0.037 Uiso 1 1 calc R
H33B H -0.2720 -0.0763 0.4811 0.037 Uiso 1 1 calc R
H33C H -0.3811 -0.1486 0.4720 0.037 Uiso 1 1 calc R
C20 C 0.0664(4) 0.10636(19) 0.2576(2) 0.0166(8) Uani 1 1 d .
H20A H -0.0055 0.0649 0.2548 0.025 Uiso 1 1 calc R
H20B H 0.0296 0.1438 0.2252 0.025 Uiso 1 1 calc R
H20C H 0.0925 0.1302 0.3091 0.025 Uiso 1 1 calc R
C25 C 0.2847(4) 0.2639(2) 0.3112(2) 0.0239(9) Uani 1 1 d .
H25A H 0.3440 0.2268 0.2928 0.036 Uiso 1 1 calc R
H25B H 0.2227 0.2395 0.3397 0.036 Uiso 1 1 calc R
H25C H 0.3435 0.3051 0.3433 0.036 Uiso 1 1 calc R
C21 C -0.0281(4) 0.1987(2) 0.0194(2) 0.0282(10) Uani 1 1 d .
H21A H 0.0192 0.1538 0.0059 0.042 Uiso 1 1 calc R
H21B H -0.0840 0.2145 -0.0256 0.042 Uiso 1 1 calc R
H21C H -0.0893 0.1868 0.0541 0.042 Uiso 1 1 calc R
C18 C 0.5343(3) -0.0123(2) 0.2608(2) 0.0178(8) Uani 1 1 d .
H18A H 0.5102 -0.0657 0.2642 0.027 Uiso 1 1 calc R
H18B H 0.5781 0.0125 0.3103 0.027 Uiso 1 1 calc R
H18C H 0.5996 -0.0080 0.2265 0.027 Uiso 1 1 calc R
C43 C 0.1289(4) -0.2634(2) 0.2087(2) 0.0248(9) Uani 1 1 d .
H43A H 0.2112 -0.2374 0.1960 0.037 Uiso 1 1 calc R
H43B H 0.0440 -0.2448 0.1816 0.037 Uiso 1 1 calc R
H43C H 0.1289 -0.3178 0.1949 0.037 Uiso 1 1 calc R
C48 C -0.1599(4) -0.5081(2) 0.2841(2) 0.0255(9) Uani 1 1 d .
H48A H -0.0682 -0.5043 0.3171 0.038 Uiso 1 1 calc R
H48B H -0.1493 -0.5228 0.2327 0.038 Uiso 1 1 calc R
H48C H -0.2219 -0.5462 0.2994 0.038 Uiso 1 1 calc R
C50 C -0.3782(4) -0.3488(2) 0.4882(2) 0.0252(9) Uani 1 1 d .
H50A H -0.3482 -0.2951 0.5014 0.038 Uiso 1 1 calc R
H50B H -0.3984 -0.3706 0.5323 0.038 Uiso 1 1 calc R
H50C H -0.4624 -0.3546 0.4492 0.038 Uiso 1 1 calc R
C36 C -0.3816(4) -0.2324(2) 0.1835(2) 0.0243(9) Uani 1 1 d .
H36A H -0.4197 -0.2835 0.1875 0.036 Uiso 1 1 calc R
H36B H -0.3125 -0.2351 0.1509 0.036 Uiso 1 1 calc R
H36C H -0.4573 -0.2026 0.1625 0.036 Uiso 1 1 calc R
C42 C 0.1906(4) -0.1035(2) 0.3004(2) 0.0269(9) Uani 1 1 d .
H42A H 0.1541 -0.0610 0.3270 0.040 Uiso 1 1 calc R
H42B H 0.1479 -0.1080 0.2474 0.040 Uiso 1 1 calc R
H42C H 0.2922 -0.0947 0.3062 0.040 Uiso 1 1 calc R
C32 C -0.5010(4) -0.2417(2) 0.3324(2) 0.0230(9) Uani 1 1 d .
H32A H -0.5645 -0.2501 0.2840 0.034 Uiso 1 1 calc R
H32B H -0.5471 -0.2142 0.3688 0.034 Uiso 1 1 calc R
H32C H -0.4763 -0.2904 0.3492 0.034 Uiso 1 1 calc R
C8 C 0.6178(4) 0.3062(2) 0.3127(2) 0.0245(9) Uani 1 1 d .
H8A H 0.7168 0.3237 0.3284 0.037 Uiso 1 1 calc R
H8B H 0.5882 0.2773 0.3506 0.037 Uiso 1 1 calc R
H8C H 0.5619 0.3498 0.3068 0.037 Uiso 1 1 calc R
C9 C 0.5326(4) 0.3595(2) 0.1504(2) 0.0223(9) Uani 1 1 d .
H9A H 0.6151 0.3855 0.1380 0.033 Uiso 1 1 calc R
H9B H 0.5068 0.3877 0.1938 0.033 Uiso 1 1 calc R
H9C H 0.4547 0.3563 0.1079 0.033 Uiso 1 1 calc R
C22 C 0.2127(4) 0.3044(2) -0.0045(2) 0.0278(10) Uani 1 1 d .
H22A H 0.2776 0.3480 0.0178 0.042 Uiso 1 1 calc R
H22B H 0.1512 0.3176 -0.0490 0.042 Uiso 1 1 calc R
H22C H 0.2657 0.2620 -0.0185 0.042 Uiso 1 1 calc R
C52 C -0.0830(4) -0.4017(2) 0.5305(2) 0.0266(9) Uani 1 1 d .
H52A H -0.0133 -0.4322 0.5123 0.040 Uiso 1 1 calc R
H52B H -0.1143 -0.4243 0.5718 0.040 Uiso 1 1 calc R
H52C H -0.0414 -0.3504 0.5480 0.040 Uiso 1 1 calc R
C45 C 0.2290(4) -0.2965(2) 0.4869(2) 0.0280(10) Uani 1 1 d .
H45A H 0.3309 -0.2977 0.4957 0.042 Uiso 1 1 calc R
H45B H 0.1856 -0.3481 0.4822 0.042 Uiso 1 1 calc R
H45C H 0.2018 -0.2663 0.5288 0.042 Uiso 1 1 calc R
C51 C -0.3082(4) -0.5003(2) 0.4335(2) 0.0320(10) Uani 1 1 d .
H51A H -0.3896 -0.5053 0.3928 0.048 Uiso 1 1 calc R
H51B H -0.3363 -0.5168 0.4783 0.048 Uiso 1 1 calc R
H51C H -0.2362 -0.5318 0.4192 0.048 Uiso 1 1 calc R
C24 C -0.0114(4) 0.2954(2) 0.2427(2) 0.0295(10) Uani 1 1 d .
H24A H -0.0498 0.3447 0.2391 0.044 Uiso 1 1 calc R
H24B H -0.0155 0.2794 0.2918 0.044 Uiso 1 1 calc R
H24C H -0.0662 0.2583 0.2039 0.044 Uiso 1 1 calc R
C26 C 0.2338(5) 0.4069(2) 0.2431(2) 0.0361(11) Uani 1 1 d .
H26A H 0.3347 0.4136 0.2448 0.054 Uiso 1 1 calc R
H26B H 0.2120 0.4299 0.2900 0.054 Uiso 1 1 calc R
H26C H 0.1844 0.4312 0.2016 0.054 Uiso 1 1 calc R
C44 C 0.1649(4) -0.3856(2) 0.3284(2) 0.0270(9) Uani 1 1 d .
H44A H 0.1216 -0.4034 0.2767 0.041 Uiso 1 1 calc R
H44B H 0.1188 -0.4128 0.3622 0.041 Uiso 1 1 calc R
H44C H 0.2643 -0.3947 0.3367 0.041 Uiso 1 1 calc R
C47 C -0.4304(4) -0.4331(2) 0.2582(2) 0.0239(9) Uani 1 1 d .
H47A H -0.4716 -0.4528 0.2979 0.036 Uiso 1 1 calc R
H47B H -0.4498 -0.4702 0.2138 0.036 Uiso 1 1 calc R
H47C H -0.4711 -0.3860 0.2460 0.036 Uiso 1 1 calc R
C23 C 0.0008(5) 0.3608(2) 0.0777(3) 0.0419(12) Uani 1 1 d .
H23A H -0.0580 0.3525 0.1144 0.063 Uiso 1 1 calc R
H23B H -0.0584 0.3679 0.0301 0.063 Uiso 1 1 calc R
H23C H 0.0647 0.4060 0.0953 0.063 Uiso 1 1 calc R
C3S C -0.4773(4) 0.4755(2) -0.0312(2) 0.0302(10) Uani 1 1 d .
H3S1 H -0.5059 0.4979 -0.0783 0.036 Uiso 1 1 calc R
H3S2 H -0.5279 0.4250 -0.0367 0.036 Uiso 1 1 calc R
C2S C -0.3211(5) 0.4658(3) -0.0202(2) 0.0381(11) Uani 1 1 d .
H2S1 H -0.2699 0.5164 -0.0122 0.046 Uiso 1 1 calc R
H2S2 H -0.2931 0.4409 0.0253 0.046 Uiso 1 1 calc R
C1S C -0.2773(5) 0.4201(3) -0.0851(2) 0.0461(13) Uani 1 1 d .
H1S1 H -0.3243 0.3692 -0.0922 0.069 Uiso 1 1 calc R
H1S2 H -0.1758 0.4169 -0.0745 0.069 Uiso 1 1 calc R
H1S3 H -0.3035 0.4446 -0.1304 0.069 Uiso 1 1 calc R

loop_
_atom_site_aniso_label
_atom_site_aniso_U_11
_atom_site_aniso_U_22
_atom_site_aniso_U_33
_atom_site_aniso_U_23
_atom_site_aniso_U_13
_atom_site_aniso_U_12
U1 0.00957(7) 0.01000(7) 0.00840(7) 0.00122(5) 0.00160(5) 0.00126(5)
U2 0.00955(7) 0.01027(7) 0.00939(7) 0.00145(5) 0.00173(5) 0.00197(5)
I2 0.01650(12) 0.02070(13) 0.01010(12) 0.00060(10) 0.00247(9) 0.00327(10)
I1 0.01884(12) 0.02048(13) 0.00944(12) -0.00054(10) 0.00271(9) -0.00029(10)
Si3 0.0176(5) 0.0125(5) 0.0170(5) -0.0011(4) 0.0022(4) 0.0003(4)
Si1 0.0180(6) 0.0214(6) 0.0225(6) 0.0073(5) 0.0021(5) 0.0066(5)
Si4 0.0222(6) 0.0157(5) 0.0177(6) 0.0040(4) 0.0040(5) -0.0015(4)
Si2 0.0211(6) 0.0136(5) 0.0230(6) 0.0008(4) 0.0112(5) 0.0029(4)
C2 0.0075(17) 0.0138(18) 0.0137(18) 0.0012(15) -0.0008(14) -0.0040(14)
C15 0.0110(17) 0.0131(17) 0.0111(18) 0.0060(14) 0.0045(14) -0.0009(14)
N1 0.0132(15) 0.0135(15) 0.0158(16) 0.0020(13) 0.0036(13) 0.0022(12)
C4 0.0096(17) 0.0129(18) 0.021(2) 0.0009(15) 0.0032(15) -0.0014(14)
C27 0.0112(18) 0.0164(19) 0.019(2) 0.0075(16) -0.0016(15) 0.0067(15)
C40 0.0088(17) 0.024(2) 0.017(2) 0.0025(16) 0.0021(15) 0.0069(15)
C14 0.0171(18) 0.0110(17) 0.0072(17) 0.0024(14) 0.0019(14) 0.0022(14)
C13 0.0122(18) 0.0093(17) 0.0143(18) 0.0058(14) 0.0035(14) 0.0000(14)
C38 0.0081(17) 0.025(2) 0.0151(19) 0.0001(16) 0.0041(14) 0.0015(15)
C11 0.0129(18) 0.0129(18) 0.0096(18) 0.0009(14) 0.0012(14) -0.0027(14)
C16 0.0137(18) 0.025(2) 0.0132(19) 0.0029(16) 0.0020(15) -0.0021(16)
C31 0.0140(18) 0.0154(18) 0.0132(19) 0.0008(15) -0.0017(15) 0.0070(15)
C30 0.0189(19) 0.0133(18) 0.0129(19) 0.0049(15) 0.0036(15) 0.0099(15)
C17 0.024(2) 0.0129(18) 0.021(2) -0.0014(16) 0.0081(17) 0.0057(16)
C41 0.0106(18) 0.023(2) 0.017(2) 0.0015(16) 0.0033(15) -0.0001(15)
C1 0.0079(17) 0.0184(19) 0.0161(19) 0.0035(15) 0.0020(14) -0.0009(14)
C29 0.0136(18) 0.0131(18) 0.0120(18) 0.0038(14) 0.0000(14) 0.0065(14)
C46 0.018(2) 0.032(2) 0.027(2) -0.0076(19) 0.0061(17) -0.0035(18)
C28 0.0149(18) 0.0176(19) 0.0084(18) 0.0020(14) 0.0024(14) 0.0087(15)
C12 0.0148(18) 0.0098(17) 0.0137(19) 0.0020(14) 0.0036(15) 0.0000(14)
C39 0.0092(18) 0.020(2) 0.026(2) 0.0009(17) 0.0072(16) 0.0025(15)
N2 0.0146(16) 0.0118(15) 0.0172(16) -0.0005(13) 0.0022(13) 0.0002(12)
C37 0.0118(18) 0.0201(19) 0.018(2) 0.0034(16) 0.0064(15) 0.0030(15)
C3 0.0128(18) 0.0170(19) 0.0136(19) -0.0021(15) 0.0018(15) -0.0040(15)
C6 0.0158(19) 0.0170(19) 0.020(2) 0.0018(16) 0.0046(16) 0.0037(15)
C19 0.019(2) 0.021(2) 0.0134(19) 0.0033(16) -0.0024(15) 0.0043(16)
C34 0.023(2) 0.0158(19) 0.018(2) 0.0017(16) 0.0008(16) 0.0045(16)
C35 0.026(2) 0.027(2) 0.0130(19) 0.0079(17) 0.0055(16) 0.0110(17)
C5 0.0104(18) 0.0196(19) 0.0148(19) 0.0014(15) 0.0018(14) -0.0006(15)
C7 0.0134(19) 0.023(2) 0.019(2) 0.0088(16) -0.0002(15) -0.0024(16)
C49 0.021(2) 0.020(2) 0.015(2) -0.0006(16) 0.0006(16) 0.0032(16)
C10 0.016(2) 0.027(2) 0.022(2) 0.0129(17) 0.0052(16) -0.0001(17)
C33 0.026(2) 0.035(2) 0.019(2) 0.0091(18) 0.0109(17) 0.0192(19)
C20 0.0178(19) 0.0155(19) 0.019(2) 0.0050(16) 0.0069(16) 0.0015(15)
C25 0.028(2) 0.026(2) 0.017(2) -0.0076(17) 0.0088(17) -0.0035(18)
C21 0.015(2) 0.035(2) 0.033(2) 0.010(2) -0.0037(18) 0.0058(18)
C18 0.0154(19) 0.019(2) 0.021(2) 0.0081(16) 0.0059(16) 0.0029(16)
C43 0.018(2) 0.041(3) 0.015(2) -0.0017(18) 0.0062(16) 0.0018(18)
C48 0.030(2) 0.016(2) 0.028(2) -0.0025(17) 0.0049(18) 0.0037(17)
C50 0.024(2) 0.031(2) 0.021(2) 0.0054(18) 0.0061(17) -0.0035(18)
C36 0.024(2) 0.026(2) 0.017(2) -0.0020(17) -0.0088(17) 0.0062(18)
C42 0.020(2) 0.026(2) 0.037(3) 0.0150(19) 0.0061(19) -0.0007(17)
C32 0.0117(19) 0.030(2) 0.028(2) 0.0094(18) 0.0001(16) 0.0043(17)
C8 0.025(2) 0.026(2) 0.020(2) -0.0049(18) 0.0044(17) -0.0035(18)
C9 0.025(2) 0.017(2) 0.025(2) 0.0033(17) 0.0048(18) -0.0011(17)
C22 0.023(2) 0.034(2) 0.028(2) 0.0162(19) 0.0025(18) 0.0051(19)
C52 0.032(2) 0.023(2) 0.024(2) 0.0079(18) 0.0002(18) 0.0040(18)
C45 0.018(2) 0.043(3) 0.025(2) 0.012(2) 0.0020(17) 0.0094(19)
C51 0.042(3) 0.023(2) 0.028(2) 0.0046(19) 0.004(2) -0.008(2)
C24 0.028(2) 0.021(2) 0.046(3) 0.008(2) 0.020(2) 0.0106(18)
C26 0.048(3) 0.020(2) 0.044(3) -0.001(2) 0.023(2) -0.003(2)
C44 0.021(2) 0.020(2) 0.039(3) -0.0013(19) 0.0053(19) 0.0054(17)
C47 0.024(2) 0.017(2) 0.029(2) -0.0023(17) 0.0021(18) -0.0013(17)
C23 0.045(3) 0.039(3) 0.041(3) 0.009(2) -0.002(2) 0.027(2)
C3S 0.035(3) 0.028(2) 0.027(2) 0.0063(19) 0.004(2) 0.008(2)
C2S 0.040(3) 0.037(3) 0.038(3) 0.007(2) 0.006(2) 0.015(2)
C1S 0.042(3) 0.067(4) 0.033(3) 0.012(3) 0.008(2) 0.026(3)

loop_
_atom_type_symbol
_atom_type_description
_atom_type_scat_dispersion_real
_atom_type_scat_dispersion_imag
_atom_type_scat_source
C C 0.0033 0.0016 'International Tables Vol C Tables 4.2.6.8 and 6.1.1.4'
H H 0.0000 0.0000 'International Tables Vol C Tables 4.2.6.8 and 6.1.1.4'
N N 0.0061 0.0033 'International Tables Vol C Tables 4.2.6.8 and 6.1.1.4'
Si Si 0.0817 0.0704 'International Tables Vol C Tables 4.2.6.8 and 6.1.1.4'
I I -0.4742 1.8119 'International Tables Vol C Tables 4.2.6.8 and 6.1.1.4'
U U -9.6767 9.6646 'International Tables Vol C Tables 4.2.6.8 and 6.1.1.4'

loop_
_geom_angle_atom_site_label_1
_geom_angle_atom_site_label_2
_geom_angle_atom_site_label_3
_geom_angle
_geom_angle_site_symmetry_1
N1 U1 C15 93.81(10) .
N1 U1 C11 101.75(10) .
C15 U1 C11 29.96(10) .
N1 U1 C1 132.24(10) .
C15 U1 C1 132.77(10) .
C11 U1 C1 123.64(10) .
N1 U1 C2 128.49(10) .
C15 U1 C2 117.12(10) .
C11 U1 C2 125.98(10) .
C1 U1 C2 29.62(10) .
N1 U1 C5 103.28(10) .
C15 U1 C5 162.59(10) .
C11 U1 C5 144.13(10) .
C1 U1 C5 29.83(10) .
C2 U1 C5 48.63(10) .
N1 U1 C4 85.39(10) .
C15 U1 C4 153.42(10) .
C11 U1 C4 172.43(10) .
C1 U1 C4 48.81(10) .
C2 U1 C4 48.41(10) .
C5 U1 C4 29.29(10) .
N1 U1 C3 99.21(10) .
C15 U1 C3 125.95(10) .
C11 U1 C3 148.66(10) .
C1 U1 C3 48.82(10) .
C2 U1 C3 29.35(10) .
C5 U1 C3 48.49(10) .
C4 U1 C3 29.36(10) .
N1 U1 C14 116.09(10) .
C15 U1 C14 29.74(9) .
C11 U1 C14 48.88(10) .
C1 U1 C14 105.52(10) .
C2 U1 C14 87.42(10) .
C5 U1 C14 134.29(10) .
C4 U1 C14 130.05(10) .
C3 U1 C14 100.71(10) .
N1 U1 C12 130.32(10) .
C15 U1 C12 48.35(10) .
C11 U1 C12 29.06(9) .
C1 U1 C12 94.71(10) .
C2 U1 C12 99.97(10) .
C5 U1 C12 118.76(10) .
C4 U1 C12 143.47(10) .
C3 U1 C12 127.92(10) .
C14 U1 C12 47.96(10) .
N1 U1 C13 141.81(9) .
C15 U1 C13 48.07(9) .
C11 U1 C13 47.85(10) .
C1 U1 C13 85.09(10) .
C2 U1 C13 78.32(10) .
C5 U1 C13 114.66(10) .
C4 U1 C13 126.70(10) .
C3 U1 C13 102.52(10) .
C14 U1 C13 28.87(9) .
C12 U1 C13 28.61(9) .
N1 U1 I1 93.41(8) .
C15 U1 I1 107.13(8) .
C11 U1 I1 77.81(7) .
C1 U1 I1 83.35(8) .
C2 U1 I1 112.87(8) .
C5 U1 I1 75.45(8) .
C4 U1 I1 99.43(8) .
C3 U1 I1 123.94(7) .
C14 U1 I1 121.73(7) .
C12 U1 I1 74.29(7) .
C13 U1 I1 99.85(7) .
N2 U2 C40 99.09(11) .
N2 U2 C29 136.60(10) .
C40 U2 C29 122.33(11) .
N2 U2 C39 90.29(10) .
C40 U2 C39 29.99(10) .
C29 U2 C39 131.95(11) .
N2 U2 C30 129.17(10) .
C40 U2 C30 127.26(11) .
C29 U2 C30 29.68(10) .
C39 U2 C30 118.52(11) .
N2 U2 C31 99.80(11) .
C40 U2 C31 152.02(10) .
C29 U2 C31 48.66(10) .
C39 U2 C31 129.69(11) .
C30 U2 C31 29.43(10) .
N2 U2 C28 108.57(10) .
C40 U2 C28 140.82(11) .
C29 U2 C28 29.54(9) .
C39 U2 C28 161.13(10) .
C30 U2 C28 48.45(10) .
C31 U2 C28 48.05(10) .
N2 U2 C38 112.45(11) .
C40 U2 C38 48.64(10) .
C29 U2 C38 105.12(10) .
C39 U2 C38 29.54(10) .
C30 U2 C38 89.04(10) .
C31 U2 C38 104.63(10) .
C28 U2 C38 134.25(10) .
N2 U2 C27 89.07(10) .
C40 U2 C27 169.65(11) .
C29 U2 C27 48.40(10) .
C39 U2 C27 157.60(11) .
C30 U2 C27 48.26(10) .
C31 U2 C27 29.07(10) .
C28 U2 C27 28.93(10) .
C38 U2 C27 133.47(10) .
N2 U2 C41 128.07(10) .
C40 U2 C41 29.27(10) .
C29 U2 C41 93.20(11) .
C39 U2 C41 48.63(11) .
C30 U2 C41 100.94(11) .
C31 U2 C41 129.79(11) .
C28 U2 C41 115.58(11) .
C38 U2 C41 47.98(10) .
C27 U2 C41 141.52(10) .
N2 U2 C37 138.40(10) .
C40 U2 C37 47.92(10) .
C29 U2 C37 84.00(10) .
C39 U2 C37 48.23(10) .
C30 U2 C37 79.57(10) .
C31 U2 C37 105.25(10) .
C28 U2 C37 112.91(10) .
C38 U2 C37 28.99(10) .
C27 U2 C37 127.41(10) .
C41 U2 C37 28.64(10) .
N2 U2 I2 92.79(8) .
C40 U2 I2 78.18(8) .
C29 U2 I2 84.35(8) .
C39 U2 I2 107.23(8) .
C30 U2 I2 114.02(7) .
C31 U2 I2 121.15(7) .
C28 U2 I2 73.38(7) .
C38 U2 I2 122.76(8) .
C27 U2 I2 95.17(8) .
C41 U2 I2 75.66(8) .
C37 U2 I2 101.67(8) .
N2 Si3 C48 115.92(16) .
N2 Si3 C47 113.10(16) .
C48 Si3 C47 107.11(18) .
N2 Si3 C49 109.01(15) .
C48 Si3 C49 103.83(17) .
C47 Si3 C49 107.15(17) .
N1 Si1 C21 111.86(16) .
N1 Si1 C22 113.40(16) .
C21 Si1 C22 109.30(19) .
N1 Si1 C23 113.92(17) .
C21 Si1 C23 104.6(2) .
C22 Si1 C23 103.1(2) .
N2 Si4 C50 111.29(16) .
N2 Si4 C52 113.12(16) .
C50 Si4 C52 110.61(18) .
N2 Si4 C51 114.73(17) .
C50 Si4 C51 103.83(19) .
C52 Si4 C51 102.60(19) .
N1 Si2 C26 115.42(17) .
N1 Si2 C25 108.35(15) .
C26 Si2 C25 104.43(19) .
N1 Si2 C24 114.28(17) .
C26 Si2 C24 106.26(18) .
C25 Si2 C24 107.39(17) .
C3 C2 C1 108.5(3) .
C3 C2 C7 122.4(3) .
C1 C2 C7 127.2(3) .
C3 C2 U1 75.78(19) .
C1 C2 U1 74.48(19) .
C7 C2 U1 128.2(2) .
C14 C15 C11 108.1(3) .
C14 C15 C20 128.1(3) .
C11 C15 C20 123.0(3) .
C14 C15 U1 77.65(18) .
C11 C15 U1 76.20(18) .
C20 C15 U1 120.6(2) .
Si2 N1 Si1 115.87(16) .
Si2 N1 U1 113.80(14) .
Si1 N1 U1 130.26(15) .
C5 C4 C3 108.3(3) .
C5 C4 C9 124.4(3) .
C3 C4 C9 126.5(3) .
C5 C4 U1 75.1(2) .
C3 C4 U1 75.3(2) .
C9 C4 U1 124.0(2) .
C28 C27 C31 108.5(3) .
C28 C27 C32 125.0(3) .
C31 C27 C32 125.7(3) .
C28 C27 U2 75.33(19) .
C31 C27 U2 74.80(19) .
C32 C27 U2 124.2(2) .
C41 C40 C39 108.3(3) .
C41 C40 C45 126.0(3) .
C39 C40 C45 124.7(3) .
C41 C40 U2 78.2(2) .
C39 C40 U2 75.20(19) .
C45 C40 U2 122.2(2) .
C13 C14 C15 107.6(3) .
C13 C14 C19 124.7(3) .
C15 C14 C19 126.3(3) .
C13 C14 U1 78.78(19) .
C15 C14 U1 72.61(18) .
C19 C14 U1 125.3(2) .
C14 C13 C12 108.4(3) .
C14 C13 C18 126.1(3) .
C12 C13 C18 123.4(3) .
C14 C13 U1 72.35(18) .
C12 C13 U1 75.02(18) .
C18 C13 U1 131.7(2) .
C37 C38 C39 107.9(3) .
C37 C38 C43 124.3(3) .
C39 C38 C43 126.0(3) .
C37 C38 U2 77.42(19) .
C39 C38 U2 73.21(18) .
C43 C38 U2 127.1(2) .
C12 C11 C15 108.0(3) .
C12 C11 C16 126.0(3) .
C15 C11 C16 125.1(3) .
C12 C11 U1 79.37(19) .
C15 C11 U1 73.84(19) .
C16 C11 U1 121.3(2) .
C27 C31 C30 107.9(3) .
C27 C31 C36 125.5(3) .
C30 C31 C36 124.0(3) .
C27 C31 U2 76.13(19) .
C30 C31 U2 74.11(19) .
C36 C31 U2 130.1(2) .
C31 C30 C29 108.0(3) .
C31 C30 C35 123.7(3) .
C29 C30 C35 126.8(3) .
C31 C30 U2 76.46(19) .
C29 C30 U2 74.68(19) .
C35 C30 U2 126.3(2) .
C37 C41 C40 108.1(3) .
C37 C41 C46 124.1(3) .
C40 C41 C46 126.5(3) .
C37 C41 U2 77.0(2) .
C40 C41 U2 72.6(2) .
C46 C41 U2 126.2(2) .
C2 C1 C5 107.3(3) .
C2 C1 C6 127.0(3) .
C5 C1 C6 125.4(3) .
C2 C1 U1 75.90(19) .
C5 C1 U1 75.94(19) .
C6 C1 U1 118.2(2) .
C30 C29 C28 107.7(3) .
C30 C29 C34 127.9(3) .
C28 C29 C34 123.8(3) .
C30 C29 U2 75.64(19) .
C28 C29 U2 77.34(19) .
C34 C29 U2 120.5(2) .
C27 C28 C29 107.9(3) .
C27 C28 C33 125.0(3) .
C29 C28 C33 125.4(3) .
C27 C28 U2 75.75(19) .
C29 C28 U2 73.12(18) .
C33 C28 U2 128.9(2) .
C11 C12 C13 107.9(3) .
C11 C12 C17 126.6(3) .
C13 C12 C17 124.3(3) .
C11 C12 U1 71.57(19) .
C13 C12 U1 76.36(19) .
C17 C12 U1 128.0(2) .
C38 C39 C40 107.3(3) .
C38 C39 C44 128.1(3) .
C40 C39 C44 123.4(3) .
C38 C39 U2 77.26(19) .
C40 C39 U2 74.81(19) .
C44 C39 U2 123.9(2) .
Si3 N2 Si4 116.29(16) .
Si3 N2 U2 112.04(14) .
Si4 N2 U2 131.45(15) .
C41 C37 C38 108.3(3) .
C41 C37 C42 123.9(3) .
C38 C37 C42 124.9(3) .
C41 C37 U2 74.3(2) .
C38 C37 U2 73.59(19) .
C42 C37 U2 133.2(2) .
C2 C3 C4 107.9(3) .
C2 C3 C8 123.8(3) .
C4 C3 C8 126.1(3) .
C2 C3 U1 74.88(19) .
C4 C3 U1 75.3(2) .
C8 C3 U1 129.1(2) .
C4 C5 C1 108.0(3) .
C4 C5 C10 124.3(3) .
C1 C5 C10 126.5(3) .
C4 C5 U1 75.64(19) .
C1 C5 U1 74.23(19) .
C10 C5 U1 126.1(2) .
C3S C3S C2S 114.9(4) 2_465
C1S C2S C3S 114.0(4) .

loop_
_geom_bond_atom_site_label_1
_geom_bond_atom_site_label_2
_geom_bond_distance
_geom_bond_site_symmetry_2
U1 N1 2.288(3) .
U1 C15 2.731(3) .
U1 C11 2.761(3) .
U1 C1 2.765(3) .
U1 C2 2.784(3) .
U1 C5 2.788(3) .
U1 C4 2.795(3) .
U1 C3 2.795(4) .
U1 C14 2.796(3) .
U1 C12 2.861(3) .
U1 C13 2.878(3) .
U1 I1 3.0253(9) .
U2 N2 2.275(3) .
U2 C40 2.760(3) .
U2 C29 2.763(3) .
U2 C39 2.765(3) .
U2 C30 2.775(3) .
U2 C31 2.805(3) .
U2 C28 2.817(3) .
U2 C38 2.817(3) .
U2 C27 2.822(3) .
U2 C41 2.832(4) .
U2 C37 2.867(3) .
U2 I2 3.0283(8) .
Si3 N2 1.746(3) .
Si3 C48 1.871(4) .
Si3 C47 1.873(4) .
Si3 C49 1.883(4) .
Si1 N1 1.758(3) .
Si1 C21 1.866(4) .
Si1 C22 1.874(4) .
Si1 C23 1.881(4) .
Si4 N2 1.762(3) .
Si4 C50 1.864(4) .
Si4 C52 1.873(4) .
Si4 C51 1.886(4) .
Si2 N1 1.749(3) .
Si2 C26 1.886(4) .
Si2 C25 1.886(4) .
Si2 C24 1.890(4) .
C2 C3 1.413(5) .
C2 C1 1.418(5) .
C2 C7 1.507(5) .
C15 C14 1.420(5) .
C15 C11 1.420(5) .
C15 C20 1.510(4) .
C4 C5 1.411(5) .
C4 C3 1.417(5) .
C4 C9 1.507(5) .
C27 C28 1.408(5) .
C27 C31 1.412(5) .
C27 C32 1.515(5) .
C40 C41 1.415(5) .
C40 C39 1.430(5) .
C40 C45 1.505(5) .
C14 C13 1.417(5) .
C14 C19 1.504(5) .
C13 C12 1.418(5) .
C13 C18 1.509(5) .
C38 C37 1.423(5) .
C38 C39 1.424(5) .
C38 C43 1.506(5) .
C11 C12 1.414(5) .
C11 C16 1.503(5) .
C31 C30 1.418(5) .
C31 C36 1.509(5) .
C30 C29 1.419(5) .
C30 C35 1.505(5) .
C17 C12 1.493(4) .
C41 C37 1.410(5) .
C41 C46 1.501(5) .
C1 C5 1.429(5) .
C1 C6 1.505(5) .
C29 C28 1.423(5) .
C29 C34 1.519(5) .
C28 C33 1.507(5) .
C39 C44 1.504(5) .
C37 C42 1.500(5) .
C3 C8 1.503(5) .
C5 C10 1.504(5) .
C3S C3S 1.518(7) 2_465
C3S C2S 1.524(5) .
C2S C1S 1.516(6) .
